data_7709638
loop_
_publ_author_name
'Laskova, Julia'
'Ananiev, Ivan'
'Kosenko, Irina'
'Serdyukov, Alexander'
'Stogniy, Marina'
'Sivaev, Igor'
'Grin, Mikhail'
'Semioshkin, Andrey'
'Bregadze, Vladimir I.'

_publ_section_title
;
 Nucleophilic addition reactions to nitrilium derivatives
 [B<sub>12</sub>H<sub>11</sub>NCCH<sub>3</sub>]<sup>-</sup> and
 [B<sub>12</sub>H<sub>11</sub>NCCH<sub>2</sub>CH<sub>3</sub>]<sup>-</sup>.
 Synthesis and structures of <i>closo</i>-dodecaborate-based iminols,
 amides and amidines.
;
_journal_issue 8
_journal_name_full 'Dalton transactions (Cambridge, England : 2003)'
_journal_page_first 3051
_journal_page_last 3059
_journal_paper_doi 10.1039/d1dt04174f
_journal_volume 51
_journal_year 2022
_chemical_formula_moiety 'C6 H23 B12 N2 O, C4 H9 N O, C4 H10 N O, C3 H6 O'
_chemical_formula_sum 'C17 H48 B12 N4 O4'
_chemical_formula_weight 502.31
_space_group_crystal_system monoclinic
_space_group_IT_number 14
_space_group_name_Hall '-P 2yn'
_space_group_name_H-M_alt 'P 1 21/n 1'
_atom_sites_solution_hydrogens mixed
_audit_creation_method SHELXL-2014/6
_audit_update_record
;
2021-11-03 deposited with the CCDC.	2022-02-09 downloaded from the CCDC.
;
_cell_angle_alpha 90
_cell_angle_beta 93.2185(8)
_cell_angle_gamma 90
_cell_formula_units_Z 4
_cell_length_a 8.5596(2)
_cell_length_b 21.4218(4)
_cell_length_c 15.3224(3)
_cell_measurement_reflns_used 818
_cell_measurement_temperature 100(2)
_cell_measurement_theta_max 25
_cell_measurement_theta_min 3
_cell_volume 2805.11(10)
_computing_cell_refinement 'Bruker SAINT'
_computing_data_collection 'Bruker APEX II'
_computing_data_reduction 'Bruker SAINT'
_computing_molecular_graphics 'Bruker SHELXTL'
_computing_publication_material 'Bruker SHELXTL'
_computing_structure_refinement 'SHELXL-97 (Sheldrick, 1997)'
_computing_structure_solution 'SHELXS-97 (Sheldrick, 1997)'
_diffrn_ambient_temperature 100(2)
_diffrn_measured_fraction_theta_full 0.998
_diffrn_measured_fraction_theta_max 0.996
_diffrn_measurement_device_type 'Bruker APEX II CCD area detector''
_diffrn_measurement_method 'omega scans'
_diffrn_radiation_type MoK\a
_diffrn_radiation_wavelength 0.71073
_diffrn_reflns_av_R_equivalents 0.1196
_diffrn_reflns_av_unetI/netI 0.0746
_diffrn_reflns_Laue_measured_fraction_full 0.998
_diffrn_reflns_Laue_measured_fraction_max 0.996
_diffrn_reflns_limit_h_max 12
_diffrn_reflns_limit_h_min -11
_diffrn_reflns_limit_k_max 30
_diffrn_reflns_limit_k_min -30
_diffrn_reflns_limit_l_max 21
_diffrn_reflns_limit_l_min -20
_diffrn_reflns_number 57615
_diffrn_reflns_point_group_measured_fraction_full 0.998
_diffrn_reflns_point_group_measured_fraction_max 0.996
_diffrn_reflns_theta_full 25.242
_diffrn_reflns_theta_max 30.102
_diffrn_reflns_theta_min 2.321
_exptl_absorpt_coefficient_mu 0.073
_exptl_absorpt_correction_T_max 0.995
_exptl_absorpt_correction_T_min 0.981
_exptl_absorpt_correction_type multi-scan
_exptl_absorpt_process_details SADABS
_exptl_crystal_colour colorless
_exptl_crystal_density_diffrn 1.189
_exptl_crystal_description prism
_exptl_crystal_F_000 1080
_exptl_crystal_size_max 0.143
_exptl_crystal_size_mid 0.112
_exptl_crystal_size_min 0.095
_refine_diff_density_max 0.297
_refine_diff_density_min -0.342
_refine_diff_density_rms 0.044
_refine_ls_extinction_method none
_refine_ls_goodness_of_fit_ref 1.010
_refine_ls_hydrogen_treatment mixed
_refine_ls_matrix_type full
_refine_ls_number_parameters 420
_refine_ls_number_reflns 8215
_refine_ls_number_restraints 12
_refine_ls_restrained_S_all 1.012
_refine_ls_R_factor_all 0.0974
_refine_ls_R_factor_gt 0.0482
_refine_ls_shift/su_max 0.001
_refine_ls_shift/su_mean 0.000
_refine_ls_structure_factor_coef Fsqd
_refine_ls_weighting_details 'w=1/[\s^2^(Fo^2^)+(0.0851P)^2^+0.0673P] where P=(Fo^2^+2Fc^2^)/3'
_refine_ls_weighting_scheme calc
_refine_ls_wR_factor_gt 0.1280
_refine_ls_wR_factor_ref 0.1402
_reflns_Friedel_coverage 0.000
_reflns_number_gt 5806
_reflns_number_total 8215
_reflns_threshold_expression I>2\s(I)
_cod_data_source_file d1dt04174f2.cif
_cod_data_source_block a_CCDC1
_cod_original_sg_symbol_H-M 'P 21/n'
_cod_database_code 7709638
_shelx_space_group_comment
;
The symmetry employed for this shelxl refinement is uniquely defined
by the following loop, which should always be used as a source of
symmetry information in preference to the above space-group names.
They are only intended as comments.
;
_shelx_estimated_absorpt_t_min 0.990
_shelx_estimated_absorpt_t_max 0.993
_shelxl_version_number 2014/6

loop_
_space_group_symop_operation_xyz
'x, y, z'
'-x+1/2, y+1/2, -z+1/2'
'-x, -y, -z'
'x-1/2, -y-1/2, z-1/2'

loop_
_atom_site_label
_atom_site_type_symbol
_atom_site_fract_x
_atom_site_fract_y
_atom_site_fract_z
_atom_site_U_iso_or_equiv
_atom_site_adp_type
_atom_site_occupancy
_atom_site_site_symmetry_order
_atom_site_calc_flag
_atom_site_refinement_flags_posn
_atom_site_refinement_flags_adp
_atom_site_refinement_flags_occupancy
_atom_site_disorder_assembly
_atom_site_disorder_group
O1 O 0.76986(13) 1.01370(4) 0.01349(6) 0.0341(2) Uani 1 1 d . . . . .
N1 N 0.67814(10) 0.84604(4) 0.23109(6) 0.01731(17) Uani 1 1 d . . . . .
N2 N 0.70322(10) 0.90172(4) 0.10318(6) 0.01721(17) Uani 1 1 d . . . . .
C1 C 0.67483(10) 0.84836(5) 0.14507(7) 0.01516(18) Uani 1 1 d . . . . .
C2 C 0.64116(13) 0.79102(5) 0.09257(7) 0.0204(2) Uani 1 1 d . . . . .
H2A H 0.7255 0.7841 0.0530 0.031 Uiso 1 1 calc R U . . .
H2B H 0.5418 0.7961 0.0584 0.031 Uiso 1 1 calc R U . . .
H2C H 0.6340 0.7551 0.1318 0.031 Uiso 1 1 calc R U . . .
C3 C 0.66765(16) 0.90831(6) 0.00859(7) 0.0271(2) Uani 1 1 d . . . . .
H3A H 0.5581 0.9224 -0.0022 0.032 Uiso 1 1 calc R U . . .
H3B H 0.6790 0.8674 -0.0203 0.032 Uiso 1 1 calc R U . . .
C4 C 0.7770(2) 0.95495(6) -0.02930(9) 0.0382(3) Uani 1 1 d . . . . .
H4A H 0.8854 0.9388 -0.0233 0.046 Uiso 1 1 calc R U . . .
H4B H 0.7487 0.9604 -0.0924 0.046 Uiso 1 1 calc R U . . .
C5 C 0.82282(15) 1.00593(6) 0.10170(8) 0.0282(2) Uani 1 1 d . . . . .
H5A H 0.8237 1.0470 0.1314 0.034 Uiso 1 1 calc R U . . .
H5B H 0.9315 0.9899 0.1042 0.034 Uiso 1 1 calc R U . . .
C6 C 0.72131(14) 0.96151(5) 0.14945(7) 0.0227(2) Uani 1 1 d . . . . .
B1 B 0.63632(12) 0.79541(6) 0.29631(7) 0.0161(2) Uani 1 1 d . . . . .
B2 B 0.78049(13) 0.76223(6) 0.37223(8) 0.0196(2) Uani 1 1 d . . . . .
H2 H 0.9079(16) 0.7706(7) 0.3663(9) 0.027(4) Uiso 1 1 d . . . . .
B3 B 0.64549(13) 0.81917(6) 0.40731(8) 0.0189(2) Uani 1 1 d . . . . .
H3 H 0.6863(15) 0.8674(7) 0.4235(9) 0.024(4) Uiso 1 1 d . . . . .
B4 B 0.45978(13) 0.80662(6) 0.35187(7) 0.0169(2) Uani 1 1 d . . . . .
H4 H 0.3806(16) 0.8476(7) 0.3353(9) 0.026(4) Uiso 1 1 d . . . . .
B5 B 0.47922(12) 0.74189(6) 0.28031(7) 0.0156(2) Uani 1 1 d . . . . .
H5 H 0.4101(15) 0.7405(6) 0.2153(9) 0.019(3) Uiso 1 1 d . . . . .
B6 B 0.67810(12) 0.71430(6) 0.29310(8) 0.0167(2) Uani 1 1 d . . . . .
H6 H 0.7415(16) 0.6927(7) 0.2374(9) 0.027(4) Uiso 1 1 d . . . . .
B7 B 0.69088(14) 0.75239(6) 0.47336(8) 0.0202(2) Uani 1 1 d . . . . .
H7 H 0.7620(14) 0.7583(6) 0.5394(8) 0.017(3) Uiso 1 1 d . . . . .
B8 B 0.49416(13) 0.77955(6) 0.46058(8) 0.0194(2) Uani 1 1 d . . . . .
H8 H 0.4331(15) 0.8011(6) 0.5170(9) 0.018(3) Uiso 1 1 d . . . . .
B9 B 0.39122(12) 0.73173(6) 0.38179(8) 0.0174(2) Uani 1 1 d . . . . .
H9 H 0.2625(15) 0.7216(6) 0.3869(9) 0.021(3) Uiso 1 1 d . . . . .
B10 B 0.52525(12) 0.67505(6) 0.34547(8) 0.0169(2) Uani 1 1 d . . . . .
H10 H 0.4848(15) 0.6274(6) 0.3241(8) 0.017(3) Uiso 1 1 d . . . . .
B11 B 0.71127(13) 0.68746(6) 0.40271(8) 0.0193(2) Uani 1 1 d . . . . .
H11 H 0.7933(16) 0.6478(7) 0.4194(9) 0.026(4) Uiso 1 1 d . . . . .
B12 B 0.53356(13) 0.69833(6) 0.45719(8) 0.0188(2) Uani 1 1 d . . . . .
H12 H 0.5047(15) 0.6664(7) 0.5104(9) 0.024(3) Uiso 1 1 d . . . . .
O1A O 0.02425(14) 0.54593(6) 0.23901(8) 0.0528(3) Uani 1 1 d . . . . .
N1A N 0.16237(14) 0.61961(5) 0.11062(7) 0.0301(2) Uani 1 1 d . . . . .
H1NA H 0.285(3) 0.6148(9) 0.1216(13) 0.067(6) Uiso 1 1 d . . . . .
H1NB H 0.148(2) 0.6440(8) 0.0668(11) 0.044(5) Uiso 1 1 d . . . . .
C1A C 0.09139(18) 0.55800(7) 0.08810(10) 0.0387(3) Uani 1 1 d . . . . .
H1AA H 0.1486 0.5380 0.0412 0.046 Uiso 1 1 calc R U . . .
H1AB H -0.0191 0.5636 0.0668 0.046 Uiso 1 1 calc R U . . .
C2A C 0.0999(2) 0.51717(8) 0.16871(12) 0.0537(5) Uani 1 1 d . . . . .
H2AA H 0.0493 0.4765 0.1547 0.064 Uiso 1 1 calc R U . . .
H2AB H 0.2109 0.5091 0.1869 0.064 Uiso 1 1 calc R U . . .
C3A C 0.0980(2) 0.60333(9) 0.26252(10) 0.0474(4) Uani 1 1 d . . . . .
H3AA H 0.2087 0.5955 0.2815 0.057 Uiso 1 1 calc R U . . .
H3AB H 0.0456 0.6220 0.3123 0.057 Uiso 1 1 calc R U . . .
C4A C 0.09089(17) 0.64839(7) 0.18701(8) 0.0349(3) Uani 1 1 d . . . . .
H4AA H -0.0194 0.6594 0.1713 0.042 Uiso 1 1 calc R U . . .
H4AB H 0.1478 0.6871 0.2040 0.042 Uiso 1 1 calc R U . . .
O1S O 0.43210(16) 0.42731(6) 0.26058(9) 0.0663(4) Uani 1 1 d . U . . .
C1S C 0.36529(15) 0.38481(7) 0.29527(9) 0.0319(3) Uani 1 1 d . . . . .
C2S C 0.22385(16) 0.39502(7) 0.34639(9) 0.0373(3) Uani 1 1 d . . . . .
H2SA H 0.1756 0.4351 0.3297 0.056 Uiso 1 1 calc R U . . .
H2SB H 0.2546 0.3954 0.4090 0.056 Uiso 1 1 calc R U . . .
H2SC H 0.1486 0.3612 0.3340 0.056 Uiso 1 1 calc R U . . .
C3S C 0.41961(12) 0.31909(7) 0.28936(8) 0.0288(3) Uani 1 1 d . . . . .
H3SA H 0.5249 0.3183 0.2673 0.043 Uiso 1 1 calc R U . . .
H3SB H 0.3477 0.2958 0.2494 0.043 Uiso 1 1 calc R U . . .
H3SC H 0.4221 0.2999 0.3475 0.043 Uiso 1 1 calc R U . . .
N1B N 0.47999(16) 0.61269(5) 0.12984(7) 0.0334(3) Uani 1 1 d . . . . .
H1NC H 0.511(2) 0.6395(9) 0.1694(12) 0.050(5) Uiso 1 1 d . . . . .
C1B C 0.5083(2) 0.54575(11) 0.15122(15) 0.0208(3) Uani 0.5 1 d . . P A 1
H1BA H 0.4389 0.5187 0.1137 0.025 Uiso 0.5 1 calc R U P A 1
H1BB H 0.4886 0.5373 0.2132 0.025 Uiso 0.5 1 calc R U P A 1
C2B C 0.6789(2) 0.53392(11) 0.13406(15) 0.0234(3) Uani 0.5 1 d . . P A 1
H2BA H 0.7461 0.5601 0.1740 0.028 Uiso 0.5 1 calc R U P A 1
H2BB H 0.7044 0.4896 0.1466 0.028 Uiso 0.5 1 calc R U P A 1
C3B C 0.6739(2) 0.61113(11) 0.02515(15) 0.0235(3) Uani 0.5 1 d . . P A 1
H3BA H 0.6953 0.6191 -0.0367 0.028 Uiso 0.5 1 calc R U P A 1
H3BB H 0.7417 0.6391 0.0621 0.028 Uiso 0.5 1 calc R U P A 1
C4B C 0.5039(2) 0.62569(11) 0.03916(14) 0.0198(3) Uani 0.5 1 d . . P A 1
H4BA H 0.4810 0.6701 0.0257 0.024 Uiso 0.5 1 calc R U P A 1
H4BB H 0.4343 0.5993 0.0008 0.024 Uiso 0.5 1 calc R U P A 1
O1B O 0.7113(3) 0.54769(11) 0.04627(15) 0.0237(3) Uani 0.5 1 d . U P A 1
C2B' C 0.5936(2) 0.51113(11) 0.09964(15) 0.0234(3) Uani 0.5 1 d . . P A 2
H2BC H 0.6504 0.4743 0.1242 0.028 Uiso 0.5 1 calc R U P A 2
H2BD H 0.4861 0.4979 0.0809 0.028 Uiso 0.5 1 calc R U P A 2
C3B' C 0.5847(2) 0.58618(11) -0.01171(16) 0.0235(3) Uani 0.5 1 d . . P A 2
H3BC H 0.4774 0.5725 -0.0302 0.028 Uiso 0.5 1 calc R U P A 2
H3BD H 0.6358 0.6014 -0.0640 0.028 Uiso 0.5 1 calc R U P A 2
C4B' C 0.5769(2) 0.63798(11) 0.05344(15) 0.0198(3) Uani 0.5 1 d . . P A 2
H4BC H 0.5249 0.6750 0.0262 0.024 Uiso 0.5 1 calc R U P A 2
H4BD H 0.6834 0.6501 0.0757 0.024 Uiso 0.5 1 calc R U P A 2
C1B' C 0.5865(2) 0.56062(11) 0.16861(14) 0.0208(3) Uani 0.5 1 d . . P A 2
H1BC H 0.6925 0.5771 0.1841 0.025 Uiso 0.5 1 calc R U P A 2
H1BD H 0.5430 0.5433 0.2220 0.025 Uiso 0.5 1 calc R U P A 2
O1B' O 0.6716(3) 0.53402(11) 0.02537(15) 0.0237(3) Uani 0.5 1 d . . P A 2
H6B H 0.6193(16) 0.9799(7) 0.1553(9) 0.029(4) Uiso 1 1 d . . . . .
H1N H 0.708(2) 0.8842(9) 0.2566(11) 0.048(5) Uiso 1 1 d . . . . .
H6A H 0.7739(19) 0.9535(8) 0.2084(11) 0.043(5) Uiso 1 1 d . . . . .

loop_
_atom_site_aniso_label
_atom_site_aniso_U_11
_atom_site_aniso_U_22
_atom_site_aniso_U_33
_atom_site_aniso_U_23
_atom_site_aniso_U_13
_atom_site_aniso_U_12
O1 0.0713(6) 0.0139(4) 0.0170(4) 0.0026(3) 0.0018(4) -0.0049(4)
N1 0.0232(4) 0.0146(4) 0.0143(4) 0.0013(3) 0.0017(3) -0.0020(3)
N2 0.0261(4) 0.0131(4) 0.0126(4) 0.0006(3) 0.0033(3) -0.0019(3)
C1 0.0162(4) 0.0147(4) 0.0149(4) 0.0013(4) 0.0032(3) 0.0007(3)
C2 0.0309(5) 0.0145(5) 0.0162(5) -0.0004(4) 0.0055(4) -0.0022(4)
C3 0.0518(7) 0.0163(5) 0.0130(5) 0.0004(4) -0.0001(4) -0.0046(5)
C4 0.0813(10) 0.0154(6) 0.0194(6) 0.0017(5) 0.0163(6) -0.0094(6)
C5 0.0449(6) 0.0173(5) 0.0219(5) 0.0048(5) -0.0022(4) -0.0088(5)
C6 0.0359(5) 0.0158(5) 0.0166(5) -0.0016(4) 0.0036(4) -0.0037(4)
B1 0.0189(4) 0.0162(5) 0.0131(5) 0.0022(4) 0.0016(3) -0.0003(4)
B2 0.0187(4) 0.0221(6) 0.0176(5) 0.0032(5) -0.0012(4) -0.0006(4)
B3 0.0244(5) 0.0178(5) 0.0144(5) 0.0005(4) 0.0001(4) -0.0023(4)
B4 0.0209(4) 0.0162(5) 0.0137(5) 0.0004(4) 0.0032(4) 0.0019(4)
B5 0.0180(4) 0.0149(5) 0.0140(5) 0.0014(4) 0.0015(3) 0.0011(4)
B6 0.0186(4) 0.0159(5) 0.0159(5) 0.0026(4) 0.0024(3) 0.0028(4)
B7 0.0243(5) 0.0206(5) 0.0153(5) 0.0034(4) -0.0017(4) -0.0022(4)
B8 0.0253(5) 0.0195(6) 0.0136(5) -0.0005(4) 0.0029(4) -0.0008(4)
B9 0.0195(4) 0.0179(5) 0.0150(5) 0.0011(4) 0.0034(4) 0.0001(4)
B10 0.0195(4) 0.0160(5) 0.0154(5) 0.0028(4) 0.0011(4) -0.0001(4)
B11 0.0204(4) 0.0198(5) 0.0176(5) 0.0044(4) 0.0002(4) 0.0020(4)
B12 0.0236(5) 0.0193(5) 0.0134(5) 0.0022(4) 0.0011(4) -0.0014(4)
O1A 0.0613(7) 0.0497(7) 0.0464(7) 0.0273(6) -0.0049(5) -0.0204(6)
N1A 0.0443(6) 0.0235(5) 0.0217(5) 0.0077(4) -0.0056(4) -0.0049(4)
C1A 0.0495(8) 0.0251(7) 0.0404(8) 0.0000(6) -0.0083(6) -0.0066(6)
C2A 0.0638(10) 0.0286(8) 0.0672(12) 0.0210(8) -0.0105(9) -0.0125(7)
C3A 0.0571(9) 0.0587(11) 0.0254(7) 0.0176(7) -0.0080(6) -0.0207(8)
C4A 0.0487(7) 0.0331(7) 0.0227(6) 0.0041(5) -0.0001(5) -0.0105(6)
O1S 0.0709(8) 0.0593(8) 0.0654(8) 0.0329(7) -0.0264(6) -0.0437(7)
C1S 0.0346(6) 0.0323(7) 0.0273(6) 0.0058(5) -0.0129(4) -0.0134(5)
C2S 0.0435(7) 0.0327(7) 0.0342(7) -0.0152(6) -0.0128(5) 0.0123(6)
C3S 0.0192(4) 0.0437(8) 0.0233(5) -0.0042(5) 0.0008(4) -0.0007(5)
N1B 0.0621(7) 0.0199(5) 0.0190(5) 0.0011(4) 0.0092(5) 0.0153(5)
C1B 0.0227(7) 0.0195(7) 0.0199(7) 0.0011(6) -0.0013(5) 0.0017(6)
C2B 0.0251(6) 0.0221(7) 0.0226(7) -0.0001(6) -0.0030(5) 0.0038(5)
C3B 0.0237(6) 0.0240(8) 0.0228(7) 0.0004(6) 0.0021(5) -0.0003(6)
C4B 0.0178(7) 0.0202(7) 0.0216(7) 0.0014(6) 0.0023(6) 0.0002(6)
O1B 0.0236(9) 0.0251(10) 0.0225(10) -0.0027(6) 0.0018(6) 0.0055(6)
C2B' 0.0251(6) 0.0221(7) 0.0226(7) -0.0001(6) -0.0030(5) 0.0038(5)
C3B' 0.0237(6) 0.0240(8) 0.0228(7) 0.0004(6) 0.0021(5) -0.0003(6)
C4B' 0.0178(7) 0.0202(7) 0.0216(7) 0.0014(6) 0.0023(6) 0.0002(6)
C1B' 0.0227(7) 0.0195(7) 0.0199(7) 0.0011(6) -0.0013(5) 0.0017(6)
O1B' 0.0236(9) 0.0251(10) 0.0225(10) -0.0027(6) 0.0018(6) 0.0055(6)

loop_
_atom_type_symbol
_atom_type_description
_atom_type_scat_dispersion_real
_atom_type_scat_dispersion_imag
_atom_type_scat_source
C C 0.0033 0.0016 'International Tables Vol C Tables 4.2.6.8 and 6.1.1.4'
H H 0.0000 0.0000 'International Tables Vol C Tables 4.2.6.8 and 6.1.1.4'
B B 0.0013 0.0007 'International Tables Vol C Tables 4.2.6.8 and 6.1.1.4'
N N 0.0061 0.0033 'International Tables Vol C Tables 4.2.6.8 and 6.1.1.4'
O O 0.0106 0.0060 'International Tables Vol C Tables 4.2.6.8 and 6.1.1.4'

loop_
_geom_angle_atom_site_label_1
_geom_angle_atom_site_label_2
_geom_angle_atom_site_label_3
_geom_angle
_geom_angle_site_symmetry_1
_geom_angle_site_symmetry_3
_geom_angle_publ_flag
C5 O1 C4 108.51(10) . . ?
C1 N1 B1 133.39(9) . . ?
C1 N1 H1N 112.0(11) . . ?
B1 N1 H1N 114.6(11) . . ?
C1 N2 C6 122.01(9) . . ?
C1 N2 C3 121.39(9) . . ?
C6 N2 C3 113.74(9) . . ?
N1 C1 N2 121.13(10) . . ?
N1 C1 C2 120.16(9) . . ?
N2 C1 C2 118.70(9) . . ?
C1 C2 H2A 109.5 . . ?
C1 C2 H2B 109.5 . . ?
H2A C2 H2B 109.5 . . ?
C1 C2 H2C 109.5 . . ?
H2A C2 H2C 109.5 . . ?
H2B C2 H2C 109.5 . . ?
N2 C3 C4 110.15(10) . . ?
N2 C3 H3A 109.6 . . ?
C4 C3 H3A 109.6 . . ?
N2 C3 H3B 109.6 . . ?
C4 C3 H3B 109.6 . . ?
H3A C3 H3B 108.1 . . ?
O1 C4 C3 111.43(11) . . ?
O1 C4 H4A 109.3 . . ?
C3 C4 H4A 109.3 . . ?
O1 C4 H4B 109.3 . . ?
C3 C4 H4B 109.3 . . ?
H4A C4 H4B 108.0 . . ?
O1 C5 C6 112.14(10) . . ?
O1 C5 H5A 109.2 . . ?
C6 C5 H5A 109.2 . . ?
O1 C5 H5B 109.2 . . ?
C6 C5 H5B 109.2 . . ?
H5A C5 H5B 107.9 . . ?
N2 C6 C5 111.40(9) . . ?
N2 C6 H6B 109.2(9) . . ?
C5 C6 H6B 109.7(9) . . ?
N2 C6 H6A 108.4(10) . . ?
C5 C6 H6A 107.8(10) . . ?
H6B C6 H6A 110.4(12) . . ?
N1 B1 B3 115.05(9) . . ?
N1 B1 B5 124.82(8) . . ?
B3 B1 B5 108.10(8) . . ?
N1 B1 B6 128.35(9) . . ?
B3 B1 B6 108.03(8) . . ?
B5 B1 B6 61.04(6) . . ?
N1 B1 B4 116.71(9) . . ?
B3 B1 B4 59.92(7) . . ?
B5 B1 B4 59.95(6) . . ?
B6 B1 B4 108.72(8) . . ?
N1 B1 B2 121.76(8) . . ?
B3 B1 B2 60.00(7) . . ?
B5 B1 B2 108.79(8) . . ?
B6 B1 B2 59.87(7) . . ?
B4 B1 B2 108.23(8) . . ?
B11 B2 B7 59.92(7) . . ?
B11 B2 B6 60.09(7) . . ?
B7 B2 B6 107.74(8) . . ?
B11 B2 B3 107.79(8) . . ?
B7 B2 B3 60.03(7) . . ?
B6 B2 B3 107.28(8) . . ?
B11 B2 B1 107.44(8) . . ?
B7 B2 B1 107.27(8) . . ?
B6 B2 B1 59.53(6) . . ?
B3 B2 B1 59.40(6) . . ?
B11 B2 H2 120.6(8) . . ?
B7 B2 H2 124.2(8) . . ?
B6 B2 H2 118.9(7) . . ?
B3 B2 H2 124.6(7) . . ?
B1 B2 H2 121.6(8) . . ?
B1 B3 B4 60.57(6) . . ?
B1 B3 B7 108.10(9) . . ?
B4 B3 B7 108.06(8) . . ?
B1 B3 B2 60.60(7) . . ?
B4 B3 B2 109.22(9) . . ?
B7 B3 B2 59.87(7) . . ?
B1 B3 B8 107.95(8) . . ?
B4 B3 B8 59.65(6) . . ?
B7 B3 B8 59.95(7) . . ?
B2 B3 B8 108.17(9) . . ?
B1 B3 H3 118.4(7) . . ?
B4 B3 H3 120.4(7) . . ?
B7 B3 H3 124.2(7) . . ?
B2 B3 H3 120.0(7) . . ?
B8 B3 H3 124.5(7) . . ?
B8 B4 B9 60.14(7) . . ?
B8 B4 B3 60.29(7) . . ?
B9 B4 B3 108.19(8) . . ?
B8 B4 B5 107.90(8) . . ?
B9 B4 B5 59.98(7) . . ?
B3 B4 B5 107.43(8) . . ?
B8 B4 B1 107.62(8) . . ?
B9 B4 B1 107.52(8) . . ?
B3 B4 B1 59.51(6) . . ?
B5 B4 B1 59.52(6) . . ?
B8 B4 H4 122.1(7) . . ?
B9 B4 H4 123.9(7) . . ?
B3 B4 H4 119.9(7) . . ?
B5 B4 H4 122.8(7) . . ?
B1 B4 H4 120.6(7) . . ?
B1 B5 B10 107.50(8) . . ?
B1 B5 B9 108.26(8) . . ?
B10 B5 B9 60.11(6) . . ?
B1 B5 B4 60.53(6) . . ?
B10 B5 B4 107.87(8) . . ?
B9 B5 B4 59.90(7) . . ?
B1 B5 B6 59.53(6) . . ?
B10 B5 B6 59.76(6) . . ?
B9 B5 B6 107.97(8) . . ?
B4 B5 B6 107.98(8) . . ?
B1 B5 H5 119.6(7) . . ?
B10 B5 H5 124.3(7) . . ?
B9 B5 H5 122.7(6) . . ?
B4 B5 H5 120.0(7) . . ?
B6 B5 H5 122.2(7) . . ?
B1 B6 B2 60.60(7) . . ?
B1 B6 B11 108.13(8) . . ?
B2 B6 B11 59.90(7) . . ?
B1 B6 B10 107.15(8) . . ?
B2 B6 B10 108.11(8) . . ?
B11 B6 B10 60.41(7) . . ?
B1 B6 B5 59.43(6) . . ?
B2 B6 B5 108.09(8) . . ?
B11 B6 B5 107.92(8) . . ?
B10 B6 B5 59.42(6) . . ?
B1 B6 H6 121.7(7) . . ?
B2 B6 H6 120.6(7) . . ?
B11 B6 H6 121.3(7) . . ?
B10 B6 H6 122.6(7) . . ?
B5 B6 H6 122.7(7) . . ?
B11 B7 B2 60.03(7) . . ?
B11 B7 B8 108.25(8) . . ?
B2 B7 B8 108.45(8) . . ?
B11 B7 B3 107.94(9) . . ?
B2 B7 B3 60.10(7) . . ?
B8 B7 B3 60.08(7) . . ?
B11 B7 B12 60.41(7) . . ?
B2 B7 B12 108.36(9) . . ?
B8 B7 B12 59.67(7) . . ?
B3 B7 B12 107.67(8) . . ?
B11 B7 H7 123.5(7) . . ?
B2 B7 H7 121.1(6) . . ?
B8 B7 H7 120.5(6) . . ?
B3 B7 H7 119.8(7) . . ?
B12 B7 H7 123.2(6) . . ?
B4 B8 B12 108.37(8) . . ?
B4 B8 B9 60.06(7) . . ?
B12 B8 B9 60.19(7) . . ?
B4 B8 B7 108.42(8) . . ?
B12 B8 B7 60.19(7) . . ?
B9 B8 B7 108.40(9) . . ?
B4 B8 B3 60.06(7) . . ?
B12 B8 B3 108.01(8) . . ?
B9 B8 B3 107.95(8) . . ?
B7 B8 B3 59.98(7) . . ?
B4 B8 H8 121.6(7) . . ?
B12 B8 H8 121.3(7) . . ?
B9 B8 H8 121.4(7) . . ?
B7 B8 H8 121.5(7) . . ?
B3 B8 H8 122.2(7) . . ?
B4 B9 B8 59.80(7) . . ?
B4 B9 B5 60.12(6) . . ?
B8 B9 B5 107.75(8) . . ?
B4 B9 B10 107.88(8) . . ?
B8 B9 B10 107.55(8) . . ?
B5 B9 B10 59.90(6) . . ?
B4 B9 B12 107.82(8) . . ?
B8 B9 B12 59.76(7) . . ?
B5 B9 B12 107.95(8) . . ?
B10 B9 B12 59.98(6) . . ?
B4 B9 H9 121.9(7) . . ?
B8 B9 H9 120.8(7) . . ?
B5 B9 H9 123.1(7) . . ?
B10 B9 H9 122.6(7) . . ?
B12 B9 H9 120.8(7) . . ?
B5 B10 B12 108.06(9) . . ?
B5 B10 B9 59.99(7) . . ?
B12 B10 B9 60.01(7) . . ?
B5 B10 B6 60.82(6) . . ?
B12 B10 B6 108.05(8) . . ?
B9 B10 B6 108.72(8) . . ?
B5 B10 B11 108.54(8) . . ?
B12 B10 B11 60.14(7) . . ?
B9 B10 B11 108.41(9) . . ?
B6 B10 B11 59.78(6) . . ?
B5 B10 H10 121.0(7) . . ?
B12 B10 H10 122.1(7) . . ?
B9 B10 H10 121.2(6) . . ?
B6 B10 H10 121.4(6) . . ?
B11 B10 H10 121.9(7) . . ?
B7 B11 B2 60.06(7) . . ?
B7 B11 B6 107.79(9) . . ?
B2 B11 B6 60.01(7) . . ?
B7 B11 B12 59.95(7) . . ?
B2 B11 B12 108.02(9) . . ?
B6 B11 B12 107.62(8) . . ?
B7 B11 B10 107.40(8) . . ?
B2 B11 B10 107.73(8) . . ?
B6 B11 B10 59.82(6) . . ?
B12 B11 B10 59.56(6) . . ?
B7 B11 H11 122.3(7) . . ?
B2 B11 H11 121.9(7) . . ?
B6 B11 H11 121.6(7) . . ?
B12 B11 H11 121.9(7) . . ?
B10 B11 H11 121.7(7) . . ?
B8 B12 B10 107.80(8) . . ?
B8 B12 B9 60.05(7) . . ?
B10 B12 B9 60.00(6) . . ?
B8 B12 B7 60.14(7) . . ?
B10 B12 B7 107.74(8) . . ?
B9 B12 B7 108.25(9) . . ?
B8 B12 B11 108.01(8) . . ?
B10 B12 B11 60.30(7) . . ?
B9 B12 B11 108.53(8) . . ?
B7 B12 B11 59.64(7) . . ?
B8 B12 H12 122.4(7) . . ?
B10 B12 H12 122.6(8) . . ?
B9 B12 H12 123.7(7) . . ?
B7 B12 H12 119.9(7) . . ?
B11 B12 H12 119.7(7) . . ?
C3A O1A C2A 110.59(12) . . ?
C4A N1A C1A 111.75(11) . . ?
C4A N1A H1NA 111.3(11) . . ?
C1A N1A H1NA 109.9(11) . . ?
C4A N1A H1NB 108.4(11) . . ?
C1A N1A H1NB 108.8(12) . . ?
H1NA N1A H1NB 106.5(15) . . ?
N1A C1A C2A 108.91(12) . . ?
N1A C1A H1AA 109.9 . . ?
C2A C1A H1AA 109.9 . . ?
N1A C1A H1AB 109.9 . . ?
C2A C1A H1AB 109.9 . . ?
H1AA C1A H1AB 108.3 . . ?
O1A C2A C1A 111.33(14) . . ?
O1A C2A H2AA 109.4 . . ?
C1A C2A H2AA 109.4 . . ?
O1A C2A H2AB 109.4 . . ?
C1A C2A H2AB 109.4 . . ?
H2AA C2A H2AB 108.0 . . ?
O1A C3A C4A 111.24(12) . . ?
O1A C3A H3AA 109.4 . . ?
C4A C3A H3AA 109.4 . . ?
O1A C3A H3AB 109.4 . . ?
C4A C3A H3AB 109.4 . . ?
H3AA C3A H3AB 108.0 . . ?
N1A C4A C3A 109.82(13) . . ?
N1A C4A H4AA 109.7 . . ?
C3A C4A H4AA 109.7 . . ?
N1A C4A H4AB 109.7 . . ?
C3A C4A H4AB 109.7 . . ?
H4AA C4A H4AB 108.2 . . ?
O1S C1S C3S 121.80(14) . . ?
O1S C1S C2S 122.37(15) . . ?
C3S C1S C2S 115.82(11) . . ?
C1S C2S H2SA 109.5 . . ?
C1S C2S H2SB 109.5 . . ?
H2SA C2S H2SB 109.5 . . ?
C1S C2S H2SC 109.5 . . ?
H2SA C2S H2SC 109.5 . . ?
H2SB C2S H2SC 109.5 . . ?
C1S C3S H3SA 109.5 . . ?
C1S C3S H3SB 109.5 . . ?
H3SA C3S H3SB 109.5 . . ?
C1S C3S H3SC 109.5 . . ?
H3SA C3S H3SC 109.5 . . ?
H3SB C3S H3SC 109.5 . . ?
C4B N1B C1B 111.60(14) . . ?
C1B' N1B C4B' 102.23(13) . . ?
C4B N1B H1NC 119.3(12) . . ?
C1B N1B H1NC 116.4(12) . . ?
C1B' N1B H1NC 93.2(12) . . ?
C4B' N1B H1NC 97.8(12) . . ?
N1B C1B C2B 105.58(17) . . ?
N1B C1B H1BA 110.6 . . ?
C2B C1B H1BA 110.6 . . ?
N1B C1B H1BB 110.6 . . ?
C2B C1B H1BB 110.6 . . ?
H1BA C1B H1BB 108.8 . . ?
O1B C2B C1B 111.73(18) . . ?
O1B C2B H2BA 109.3 . . ?
C1B C2B H2BA 109.3 . . ?
O1B C2B H2BB 109.3 . . ?
C1B C2B H2BB 109.3 . . ?
H2BA C2B H2BB 107.9 . . ?
O1B C3B C4B 111.62(19) . . ?
O1B C3B H3BA 109.3 . . ?
C4B C3B H3BA 109.3 . . ?
O1B C3B H3BB 109.3 . . ?
C4B C3B H3BB 109.3 . . ?
H3BA C3B H3BB 108.0 . . ?
N1B C4B C3B 106.60(17) . . ?
N1B C4B H4BA 110.4 . . ?
C3B C4B H4BA 110.4 . . ?
N1B C4B H4BB 110.4 . . ?
C3B C4B H4BB 110.4 . . ?
H4BA C4B H4BB 108.6 . . ?
C2B O1B C3B 111.0(2) . . ?
O1B' C2B' C1B' 110.8(2) . . ?
O1B' C2B' H2BC 109.5 . . ?
C1B' C2B' H2BC 109.5 . . ?
O1B' C2B' H2BD 109.5 . . ?
C1B' C2B' H2BD 109.5 . . ?
H2BC C2B' H2BD 108.1 . . ?
O1B' C3B' C4B' 110.71(19) . . ?
O1B' C3B' H3BC 109.5 . . ?
C4B' C3B' H3BC 109.5 . . ?
O1B' C3B' H3BD 109.5 . . ?
C4B' C3B' H3BD 109.5 . . ?
H3BC C3B' H3BD 108.1 . . ?
C3B' C4B' N1B 106.69(17) . . ?
C3B' C4B' H4BC 110.4 . . ?
N1B C4B' H4BC 110.4 . . ?
C3B' C4B' H4BD 110.4 . . ?
N1B C4B' H4BD 110.4 . . ?
H4BC C4B' H4BD 108.6 . . ?
C2B' C1B' N1B 106.67(16) . . ?
C2B' C1B' H1BC 110.4 . . ?
N1B C1B' H1BC 110.4 . . ?
C2B' C1B' H1BD 110.4 . . ?
N1B C1B' H1BD 110.4 . . ?
H1BC C1B' H1BD 108.6 . . ?
C2B' O1B' C3B' 108.9(2) . . ?

loop_
_geom_bond_atom_site_label_1
_geom_bond_atom_site_label_2
_geom_bond_distance
_geom_bond_site_symmetry_2
_geom_bond_publ_flag
O1 C5 1.4111(14) . ?
O1 C4 1.4220(15) . ?
N1 C1 1.3177(13) . ?
N1 B1 1.5309(15) . ?
N1 H1N 0.936(18) . ?
N2 C1 1.3400(13) . ?
N2 C6 1.4678(14) . ?
N2 C3 1.4709(14) . ?
C1 C2 1.4876(14) . ?
C2 H2A 0.9800 . ?
C2 H2B 0.9800 . ?
C2 H2C 0.9800 . ?
C3 C4 1.5073(18) . ?
C3 H3A 0.9900 . ?
C3 H3B 0.9900 . ?
C4 H4A 0.9900 . ?
C4 H4B 0.9900 . ?
C5 C6 1.5058(16) . ?
C5 H5A 0.9900 . ?
C5 H5B 0.9900 . ?
C6 H6B 0.966(14) . ?
C6 H6A 1.002(17) . ?
B1 B3 1.7728(17) . ?
B1 B5 1.7736(16) . ?
B1 B6 1.7752(17) . ?
B1 B4 1.7917(16) . ?
B1 B2 1.7944(16) . ?
B2 B11 1.7792(18) . ?
B2 B7 1.7797(18) . ?
B2 B6 1.7813(17) . ?
B2 B3 1.7838(18) . ?
B2 H2 1.114(14) . ?
B3 B4 1.7802(17) . ?
B3 B7 1.7824(18) . ?
B3 B8 1.7842(17) . ?
B3 H3 1.113(14) . ?
B4 B8 1.7728(17) . ?
B4 B9 1.7774(17) . ?
B4 B5 1.7814(17) . ?
B4 H4 1.130(14) . ?
B5 B10 1.7771(17) . ?
B5 B9 1.7788(16) . ?
B5 B6 1.8023(15) . ?
B5 H5 1.130(14) . ?
B6 B11 1.7827(17) . ?
B6 B10 1.7834(16) . ?
B6 H6 1.136(14) . ?
B7 B11 1.7772(19) . ?
B7 B8 1.7818(17) . ?
B7 B12 1.7828(17) . ?
B7 H7 1.158(13) . ?
B8 B12 1.7735(19) . ?
B8 B9 1.7787(17) . ?
B8 H8 1.134(13) . ?
B9 B10 1.7810(17) . ?
B9 B12 1.7812(17) . ?
B9 H9 1.130(13) . ?
B10 B12 1.7806(17) . ?
B10 B11 1.7940(17) . ?
B10 H10 1.120(13) . ?
B11 B12 1.7910(17) . ?
B11 H11 1.123(14) . ?
B12 H12 1.103(14) . ?
O1A C3A 1.419(2) . ?
O1A C2A 1.427(2) . ?
N1A C4A 1.4849(18) . ?
N1A C1A 1.4854(18) . ?
N1A H1NA 1.06(2) . ?
N1A H1NB 0.855(17) . ?
C1A C2A 1.512(2) . ?
C1A H1AA 0.9900 . ?
C1A H1AB 0.9900 . ?
C2A H2AA 0.9900 . ?
C2A H2AB 0.9900 . ?
C3A C4A 1.505(2) . ?
C3A H3AA 0.9900 . ?
C3A H3AB 0.9900 . ?
C4A H4AA 0.9900 . ?
C4A H4AB 0.9900 . ?
O1S C1S 1.2134(16) . ?
C1S C3S 1.487(2) . ?
C1S C2S 1.495(2) . ?
C2S H2SA 0.9800 . ?
C2S H2SB 0.9800 . ?
C2S H2SC 0.9800 . ?
C3S H3SA 0.9800 . ?
C3S H3SB 0.9800 . ?
C3S H3SC 0.9800 . ?
N1B C4B 1.443(2) . ?
N1B C1B 1.488(2) . ?
N1B C1B' 1.539(2) . ?
N1B C4B' 1.569(2) . ?
N1B H1NC 0.867(18) . ?
C1B C2B 1.520(3) . ?
C1B H1BA 0.9900 . ?
C1B H1BB 0.9900 . ?
C2B O1B 1.420(3) . ?
C2B H2BA 0.9900 . ?
C2B H2BB 0.9900 . ?
C3B O1B 1.429(3) . ?
C3B C4B 1.516(3) . ?
C3B H3BA 0.9900 . ?
C3B H3BB 0.9900 . ?
C4B H4BA 0.9900 . ?
C4B H4BB 0.9900 . ?
C2B' O1B' 1.437(3) . ?
C2B' C1B' 1.501(3) . ?
C2B' H2BC 0.9900 . ?
C2B' H2BD 0.9900 . ?
C3B' O1B' 1.441(3) . ?
C3B' C4B' 1.497(3) . ?
C3B' H3BC 0.9900 . ?
C3B' H3BD 0.9900 . ?
C4B' H4BC 0.9900 . ?
C4B' H4BD 0.9900 . ?
C1B' H1BC 0.9900 . ?
C1B' H1BD 0.9900 . ?

loop_
_geom_torsion_atom_site_label_1
_geom_torsion_atom_site_label_2
_geom_torsion_atom_site_label_3
_geom_torsion_atom_site_label_4
_geom_torsion
_geom_torsion_site_symmetry_1
_geom_torsion_site_symmetry_2
_geom_torsion_site_symmetry_3
_geom_torsion_site_symmetry_4
_geom_torsion_publ_flag
B1 N1 C1 N2 173.00(10) . . . . ?
B1 N1 C1 C2 -7.78(16) . . . . ?
C6 N2 C1 N1 -7.22(15) . . . . ?
C3 N2 C1 N1 -166.85(10) . . . . ?
C6 N2 C1 C2 173.55(9) . . . . ?
C3 N2 C1 C2 13.92(14) . . . . ?
C1 N2 C3 C4 -151.43(11) . . . . ?
C6 N2 C3 C4 47.38(14) . . . . ?
C5 O1 C4 C3 63.77(15) . . . . ?
N2 C3 C4 O1 -56.42(16) . . . . ?
C4 O1 C5 C6 -61.87(14) . . . . ?
C1 N2 C6 C5 153.04(10) . . . . ?
C3 N2 C6 C5 -45.90(13) . . . . ?
O1 C5 C6 N2 53.19(14) . . . . ?
C1 N1 B1 B3 -174.43(10) . . . . ?
C1 N1 B1 B5 -36.46(17) . . . . ?
C1 N1 B1 B6 41.90(17) . . . . ?
C1 N1 B1 B4 -107.02(12) . . . . ?
C1 N1 B1 B2 116.65(12) . . . . ?
N1 B1 B2 B11 -156.69(9) . . . . ?
B3 B1 B2 B11 100.74(9) . . . . ?
B5 B1 B2 B11 0.22(11) . . . . ?
B6 B1 B2 B11 -37.70(8) . . . . ?
B4 B1 B2 B11 63.81(11) . . . . ?
N1 B1 B2 B7 140.22(10) . . . . ?
B3 B1 B2 B7 37.65(8) . . . . ?
B5 B1 B2 B7 -62.87(11) . . . . ?
B6 B1 B2 B7 -100.80(9) . . . . ?
B4 B1 B2 B7 0.72(11) . . . . ?
N1 B1 B2 B6 -118.98(11) . . . . ?
B3 B1 B2 B6 138.44(8) . . . . ?
B5 B1 B2 B6 37.93(8) . . . . ?
B4 B1 B2 B6 101.52(9) . . . . ?
N1 B1 B2 B3 102.58(11) . . . . ?
B5 B1 B2 B3 -100.51(9) . . . . ?
B6 B1 B2 B3 -138.44(8) . . . . ?
B4 B1 B2 B3 -36.93(8) . . . . ?
N1 B1 B3 B4 107.62(9) . . . . ?
B5 B1 B3 B4 -37.06(8) . . . . ?
B6 B1 B3 B4 -101.63(8) . . . . ?
B2 B1 B3 B4 -138.74(9) . . . . ?
N1 B1 B3 B7 -151.42(8) . . . . ?
B5 B1 B3 B7 63.90(10) . . . . ?
B6 B1 B3 B7 -0.67(10) . . . . ?
B4 B1 B3 B7 100.96(9) . . . . ?
B2 B1 B3 B7 -37.78(8) . . . . ?
N1 B1 B3 B2 -113.64(9) . . . . ?
B5 B1 B3 B2 101.69(9) . . . . ?
B6 B1 B3 B2 37.11(7) . . . . ?
B4 B1 B3 B2 138.74(9) . . . . ?
N1 B1 B3 B8 145.19(9) . . . . ?
B5 B1 B3 B8 0.52(11) . . . . ?
B6 B1 B3 B8 -64.06(10) . . . . ?
B4 B1 B3 B8 37.57(8) . . . . ?
B2 B1 B3 B8 -101.17(9) . . . . ?
B11 B2 B3 B1 -100.13(9) . . . . ?
B7 B2 B3 B1 -137.68(8) . . . . ?
B6 B2 B3 B1 -36.78(8) . . . . ?
B11 B2 B3 B4 -62.67(10) . . . . ?
B7 B2 B3 B4 -100.22(9) . . . . ?
B6 B2 B3 B4 0.68(11) . . . . ?
B1 B2 B3 B4 37.46(8) . . . . ?
B11 B2 B3 B7 37.55(8) . . . . ?
B6 B2 B3 B7 100.90(9) . . . . ?
B1 B2 B3 B7 137.68(8) . . . . ?
B11 B2 B3 B8 0.66(11) . . . . ?
B7 B2 B3 B8 -36.88(8) . . . . ?
B6 B2 B3 B8 64.01(10) . . . . ?
B1 B2 B3 B8 100.80(9) . . . . ?
B1 B3 B4 B8 137.76(9) . . . . ?
B7 B3 B4 B8 36.73(8) . . . . ?
B2 B3 B4 B8 100.29(9) . . . . ?
B1 B3 B4 B9 100.04(9) . . . . ?
B7 B3 B4 B9 -0.99(11) . . . . ?
B2 B3 B4 B9 62.56(10) . . . . ?
B8 B3 B4 B9 -37.73(8) . . . . ?
B1 B3 B4 B5 36.71(8) . . . . ?
B7 B3 B4 B5 -64.32(10) . . . . ?
B2 B3 B4 B5 -0.77(11) . . . . ?
B8 B3 B4 B5 -101.06(9) . . . . ?
B7 B3 B4 B1 -101.03(9) . . . . ?
B2 B3 B4 B1 -37.47(8) . . . . ?
B8 B3 B4 B1 -137.76(9) . . . . ?
N1 B1 B4 B8 -142.63(9) . . . . ?
B3 B1 B4 B8 -37.77(8) . . . . ?
B5 B1 B4 B8 100.79(9) . . . . ?
B6 B1 B4 B8 62.67(10) . . . . ?
B2 B1 B4 B8 -0.81(11) . . . . ?
N1 B1 B4 B9 153.96(9) . . . . ?
B3 B1 B4 B9 -101.18(9) . . . . ?
B5 B1 B4 B9 37.39(7) . . . . ?
B6 B1 B4 B9 -0.74(10) . . . . ?
B2 B1 B4 B9 -64.22(10) . . . . ?
N1 B1 B4 B3 -104.85(10) . . . . ?
B5 B1 B4 B3 138.57(9) . . . . ?
B6 B1 B4 B3 100.45(9) . . . . ?
B2 B1 B4 B3 36.96(8) . . . . ?
N1 B1 B4 B5 116.58(10) . . . . ?
B3 B1 B4 B5 -138.57(9) . . . . ?
B6 B1 B4 B5 -38.12(8) . . . . ?
B2 B1 B4 B5 -101.61(9) . . . . ?
N1 B1 B5 B10 155.66(9) . . . . ?
B3 B1 B5 B10 -63.99(10) . . . . ?
B6 B1 B5 B10 37.04(8) . . . . ?
B4 B1 B5 B10 -101.03(9) . . . . ?
B2 B1 B5 B10 -0.38(11) . . . . ?
N1 B1 B5 B9 -140.84(10) . . . . ?
B3 B1 B5 B9 -0.49(11) . . . . ?
B6 B1 B5 B9 100.54(8) . . . . ?
B4 B1 B5 B9 -37.53(8) . . . . ?
B2 B1 B5 B9 63.13(10) . . . . ?
N1 B1 B5 B4 -103.31(11) . . . . ?
B3 B1 B5 B4 37.04(8) . . . . ?
B6 B1 B5 B4 138.07(8) . . . . ?
B2 B1 B5 B4 100.66(9) . . . . ?
N1 B1 B5 B6 118.62(11) . . . . ?
B3 B1 B5 B6 -101.03(9) . . . . ?
B4 B1 B5 B6 -138.07(8) . . . . ?
B2 B1 B5 B6 -37.41(8) . . . . ?
B8 B4 B5 B1 -100.31(8) . . . . ?
B9 B4 B5 B1 -138.03(8) . . . . ?
B3 B4 B5 B1 -36.70(8) . . . . ?
B8 B4 B5 B10 0.11(10) . . . . ?
B9 B4 B5 B10 -37.62(7) . . . . ?
B3 B4 B5 B10 63.71(10) . . . . ?
B1 B4 B5 B10 100.41(8) . . . . ?
B8 B4 B5 B9 37.72(7) . . . . ?
B3 B4 B5 B9 101.33(9) . . . . ?
B1 B4 B5 B9 138.03(8) . . . . ?
B8 B4 B5 B6 -63.05(10) . . . . ?
B9 B4 B5 B6 -100.77(8) . . . . ?
B3 B4 B5 B6 0.56(11) . . . . ?
B1 B4 B5 B6 37.26(7) . . . . ?
N1 B1 B6 B2 108.46(11) . . . . ?
B3 B1 B6 B2 -37.17(7) . . . . ?
B5 B1 B6 B2 -138.31(8) . . . . ?
B4 B1 B6 B2 -100.67(8) . . . . ?
N1 B1 B6 B11 146.25(10) . . . . ?
B3 B1 B6 B11 0.62(10) . . . . ?
B5 B1 B6 B11 -100.52(8) . . . . ?
B4 B1 B6 B11 -62.88(9) . . . . ?
B2 B1 B6 B11 37.79(7) . . . . ?
N1 B1 B6 B10 -150.03(9) . . . . ?
B3 B1 B6 B10 64.34(9) . . . . ?
B5 B1 B6 B10 -36.80(7) . . . . ?
B4 B1 B6 B10 0.84(10) . . . . ?
B2 B1 B6 B10 101.51(8) . . . . ?
N1 B1 B6 B5 -113.23(11) . . . . ?
B3 B1 B6 B5 101.14(8) . . . . ?
B4 B1 B6 B5 37.64(7) . . . . ?
B2 B1 B6 B5 138.31(8) . . . . ?
B11 B2 B6 B1 137.69(8) . . . . ?
B7 B2 B6 B1 99.99(9) . . . . ?
B3 B2 B6 B1 36.72(8) . . . . ?
B7 B2 B6 B11 -37.70(8) . . . . ?
B3 B2 B6 B11 -100.97(9) . . . . ?
B1 B2 B6 B11 -137.69(8) . . . . ?
B11 B2 B6 B10 37.79(8) . . . . ?
B7 B2 B6 B10 0.09(11) . . . . ?
B3 B2 B6 B10 -63.17(10) . . . . ?
B1 B2 B6 B10 -99.90(8) . . . . ?
B11 B2 B6 B5 100.65(8) . . . . ?
B7 B2 B6 B5 62.95(10) . . . . ?
B3 B2 B6 B5 -0.32(11) . . . . ?
B1 B2 B6 B5 -37.05(7) . . . . ?
B10 B5 B6 B1 -138.32(8) . . . . ?
B9 B5 B6 B1 -101.02(9) . . . . ?
B4 B5 B6 B1 -37.71(7) . . . . ?
B1 B5 B6 B2 37.56(8) . . . . ?
B10 B5 B6 B2 -100.77(9) . . . . ?
B9 B5 B6 B2 -63.47(10) . . . . ?
B4 B5 B6 B2 -0.15(10) . . . . ?
B1 B5 B6 B11 100.88(9) . . . . ?
B10 B5 B6 B11 -37.44(8) . . . . ?
B9 B5 B6 B11 -0.14(11) . . . . ?
B4 B5 B6 B11 63.18(10) . . . . ?
B1 B5 B6 B10 138.32(8) . . . . ?
B9 B5 B6 B10 37.30(8) . . . . ?
B4 B5 B6 B10 100.62(9) . . . . ?
B6 B2 B7 B11 37.78(8) . . . . ?
B3 B2 B7 B11 137.88(8) . . . . ?
B1 B2 B7 B11 100.52(9) . . . . ?
B11 B2 B7 B8 -100.87(9) . . . . ?
B6 B2 B7 B8 -63.09(11) . . . . ?
B3 B2 B7 B8 37.01(8) . . . . ?
B1 B2 B7 B8 -0.35(12) . . . . ?
B11 B2 B7 B3 -137.88(8) . . . . ?
B6 B2 B7 B3 -100.11(9) . . . . ?
B1 B2 B7 B3 -37.36(8) . . . . ?
B11 B2 B7 B12 -37.63(8) . . . . ?
B6 B2 B7 B12 0.15(11) . . . . ?
B3 B2 B7 B12 100.26(9) . . . . ?
B1 B2 B7 B12 62.89(11) . . . . ?
B1 B3 B7 B11 0.47(11) . . . . ?
B4 B3 B7 B11 64.54(10) . . . . ?
B2 B3 B7 B11 -37.64(8) . . . . ?
B8 B3 B7 B11 101.15(9) . . . . ?
B1 B3 B7 B2 38.11(8) . . . . ?
B4 B3 B7 B2 102.18(9) . . . . ?
B8 B3 B7 B2 138.79(9) . . . . ?
B1 B3 B7 B8 -100.68(9) . . . . ?
B4 B3 B7 B8 -36.61(8) . . . . ?
B2 B3 B7 B8 -138.79(9) . . . . ?
B1 B3 B7 B12 -63.32(10) . . . . ?
B4 B3 B7 B12 0.75(11) . . . . ?
B2 B3 B7 B12 -101.43(9) . . . . ?
B8 B3 B7 B12 37.36(8) . . . . ?
B9 B4 B8 B12 37.27(7) . . . . ?
B3 B4 B8 B12 -100.64(9) . . . . ?
B5 B4 B8 B12 -0.38(10) . . . . ?
B1 B4 B8 B12 -63.21(10) . . . . ?
B3 B4 B8 B9 -137.91(8) . . . . ?
B5 B4 B8 B9 -37.65(7) . . . . ?
B1 B4 B8 B9 -100.48(9) . . . . ?
B9 B4 B8 B7 101.07(9) . . . . ?
B3 B4 B8 B7 -36.84(8) . . . . ?
B5 B4 B8 B7 63.42(10) . . . . ?
B1 B4 B8 B7 0.59(12) . . . . ?
B9 B4 B8 B3 137.91(8) . . . . ?
B5 B4 B8 B3 100.25(8) . . . . ?
B1 B4 B8 B3 37.43(8) . . . . ?
B11 B7 B8 B4 -63.76(11) . . . . ?
B2 B7 B8 B4 -0.15(12) . . . . ?
B3 B7 B8 B4 36.87(8) . . . . ?
B12 B7 B8 B4 -101.07(9) . . . . ?
B11 B7 B8 B12 37.32(8) . . . . ?
B2 B7 B8 B12 100.92(9) . . . . ?
B3 B7 B8 B12 137.95(9) . . . . ?
B11 B7 B8 B9 -0.09(11) . . . . ?
B2 B7 B8 B9 63.52(11) . . . . ?
B3 B7 B8 B9 100.54(9) . . . . ?
B12 B7 B8 B9 -37.41(8) . . . . ?
B11 B7 B8 B3 -100.63(9) . . . . ?
B2 B7 B8 B3 -37.02(8) . . . . ?
B12 B7 B8 B3 -137.95(9) . . . . ?
B1 B3 B8 B4 -37.98(8) . . . . ?
B7 B3 B8 B4 -138.93(9) . . . . ?
B2 B3 B8 B4 -102.08(9) . . . . ?
B1 B3 B8 B12 63.28(10) . . . . ?
B4 B3 B8 B12 101.26(9) . . . . ?
B7 B3 B8 B12 -37.67(8) . . . . ?
B2 B3 B8 B12 -0.82(11) . . . . ?
B1 B3 B8 B9 -0.35(11) . . . . ?
B4 B3 B8 B9 37.63(8) . . . . ?
B7 B3 B8 B9 -101.30(9) . . . . ?
B2 B3 B8 B9 -64.45(10) . . . . ?
B1 B3 B8 B7 100.95(9) . . . . ?
B4 B3 B8 B7 138.93(9) . . . . ?
B2 B3 B8 B7 36.85(8) . . . . ?
B3 B4 B9 B8 37.79(8) . . . . ?
B5 B4 B9 B8 137.82(8) . . . . ?
B1 B4 B9 B8 100.64(8) . . . . ?
B8 B4 B9 B5 -137.82(8) . . . . ?
B3 B4 B9 B5 -100.03(8) . . . . ?
B1 B4 B9 B5 -37.18(7) . . . . ?
B8 B4 B9 B10 -100.30(9) . . . . ?
B3 B4 B9 B10 -62.51(10) . . . . ?
B5 B4 B9 B10 37.52(7) . . . . ?
B1 B4 B9 B10 0.34(10) . . . . ?
B8 B4 B9 B12 -36.95(8) . . . . ?
B3 B4 B9 B12 0.85(11) . . . . ?
B5 B4 B9 B12 100.88(8) . . . . ?
B1 B4 B9 B12 63.70(10) . . . . ?
B12 B8 B9 B4 -138.52(8) . . . . ?
B7 B8 B9 B4 -101.11(9) . . . . ?
B3 B8 B9 B4 -37.63(8) . . . . ?
B4 B8 B9 B5 37.68(8) . . . . ?
B12 B8 B9 B5 -100.84(8) . . . . ?
B7 B8 B9 B5 -63.43(10) . . . . ?
B3 B8 B9 B5 0.05(11) . . . . ?
B4 B8 B9 B10 100.86(8) . . . . ?
B12 B8 B9 B10 -37.66(8) . . . . ?
B7 B8 B9 B10 -0.25(11) . . . . ?
B3 B8 B9 B10 63.23(10) . . . . ?
B4 B8 B9 B12 138.52(8) . . . . ?
B7 B8 B9 B12 37.41(8) . . . . ?
B3 B8 B9 B12 100.89(9) . . . . ?
B1 B5 B9 B4 37.81(8) . . . . ?
B10 B5 B9 B4 137.93(8) . . . . ?
B6 B5 B9 B4 100.78(9) . . . . ?
B1 B5 B9 B8 0.27(11) . . . . ?
B10 B5 B9 B8 100.39(9) . . . . ?
B4 B5 B9 B8 -37.54(8) . . . . ?
B6 B5 B9 B8 63.24(10) . . . . ?
B1 B5 B9 B10 -100.12(8) . . . . ?
B4 B5 B9 B10 -137.93(8) . . . . ?
B6 B5 B9 B10 -37.15(8) . . . . ?
B1 B5 B9 B12 -62.85(10) . . . . ?
B10 B5 B9 B12 37.27(8) . . . . ?
B4 B5 B9 B12 -100.66(9) . . . . ?
B6 B5 B9 B12 0.13(11) . . . . ?
B1 B5 B10 B12 64.08(9) . . . . ?
B9 B5 B10 B12 -37.31(7) . . . . ?
B4 B5 B10 B12 0.21(10) . . . . ?
B6 B5 B10 B12 101.02(8) . . . . ?
B1 B5 B10 B9 101.40(9) . . . . ?
B4 B5 B10 B9 37.52(7) . . . . ?
B6 B5 B10 B9 138.33(8) . . . . ?
B1 B5 B10 B6 -36.93(8) . . . . ?
B9 B5 B10 B6 -138.33(8) . . . . ?
B4 B5 B10 B6 -100.81(8) . . . . ?
B1 B5 B10 B11 0.39(11) . . . . ?
B9 B5 B10 B11 -101.01(9) . . . . ?
B4 B5 B10 B11 -63.49(10) . . . . ?
B6 B5 B10 B11 37.32(8) . . . . ?
B4 B9 B10 B5 -37.62(7) . . . . ?
B8 B9 B10 B5 -100.73(9) . . . . ?
B12 B9 B10 B5 -138.29(8) . . . . ?
B4 B9 B10 B12 100.67(9) . . . . ?
B8 B9 B10 B12 37.56(8) . . . . ?
B5 B9 B10 B12 138.29(8) . . . . ?
B4 B9 B10 B6 0.17(11) . . . . ?
B8 B9 B10 B6 -62.94(10) . . . . ?
B5 B9 B10 B6 37.80(8) . . . . ?
B12 B9 B10 B6 -100.49(9) . . . . ?
B4 B9 B10 B11 63.60(10) . . . . ?
B8 B9 B10 B11 0.49(11) . . . . ?
B5 B9 B10 B11 101.23(9) . . . . ?
B12 B9 B10 B11 -37.06(8) . . . . ?
B1 B6 B10 B5 36.81(7) . . . . ?
B2 B6 B10 B5 100.73(9) . . . . ?
B11 B6 B10 B5 138.30(9) . . . . ?
B1 B6 B10 B12 -64.23(10) . . . . ?
B2 B6 B10 B12 -0.30(11) . . . . ?
B11 B6 B10 B12 37.26(8) . . . . ?
B5 B6 B10 B12 -101.04(9) . . . . ?
B1 B6 B10 B9 -0.62(10) . . . . ?
B2 B6 B10 B9 63.30(10) . . . . ?
B11 B6 B10 B9 100.87(9) . . . . ?
B5 B6 B10 B9 -37.44(8) . . . . ?
B1 B6 B10 B11 -101.49(9) . . . . ?
B2 B6 B10 B11 -37.57(8) . . . . ?
B5 B6 B10 B11 -138.30(9) . . . . ?
B8 B7 B11 B2 101.22(9) . . . . ?
B3 B7 B11 B2 37.67(7) . . . . ?
B12 B7 B11 B2 138.22(8) . . . . ?
B2 B7 B11 B6 -37.75(7) . . . . ?
B8 B7 B11 B6 63.47(10) . . . . ?
B3 B7 B11 B6 -0.09(10) . . . . ?
B12 B7 B11 B6 100.46(8) . . . . ?
B2 B7 B11 B12 -138.22(8) . . . . ?
B8 B7 B11 B12 -36.99(8) . . . . ?
B3 B7 B11 B12 -100.55(9) . . . . ?
B2 B7 B11 B10 -100.83(9) . . . . ?
B8 B7 B11 B10 0.39(11) . . . . ?
B3 B7 B11 B10 -63.16(10) . . . . ?
B12 B7 B11 B10 37.39(8) . . . . ?
B6 B2 B11 B7 -137.69(8) . . . . ?
B3 B2 B11 B7 -37.60(8) . . . . ?
B1 B2 B11 B7 -100.24(9) . . . . ?
B7 B2 B11 B6 137.69(8) . . . . ?
B3 B2 B11 B6 100.09(8) . . . . ?
B1 B2 B11 B6 37.45(7) . . . . ?
B7 B2 B11 B12 37.34(8) . . . . ?
B6 B2 B11 B12 -100.35(9) . . . . ?
B3 B2 B11 B12 -0.26(11) . . . . ?
B1 B2 B11 B12 -62.90(10) . . . . ?
B7 B2 B11 B10 100.25(9) . . . . ?
B6 B2 B11 B10 -37.44(8) . . . . ?
B3 B2 B11 B10 62.66(10) . . . . ?
B1 B2 B11 B10 0.02(11) . . . . ?
B1 B6 B11 B7 -0.33(10) . . . . ?
B2 B6 B11 B7 37.77(8) . . . . ?
B10 B6 B11 B7 -100.17(9) . . . . ?
B5 B6 B11 B7 -63.17(10) . . . . ?
B1 B6 B11 B2 -38.10(7) . . . . ?
B10 B6 B11 B2 -137.94(9) . . . . ?
B5 B6 B11 B2 -100.94(9) . . . . ?
B1 B6 B11 B12 62.94(10) . . . . ?
B2 B6 B11 B12 101.04(9) . . . . ?
B10 B6 B11 B12 -36.91(8) . . . . ?
B5 B6 B11 B12 0.10(11) . . . . ?
B1 B6 B11 B10 99.84(8) . . . . ?
B2 B6 B11 B10 137.94(8) . . . . ?
B5 B6 B11 B10 37.00(8) . . . . ?
B5 B10 B11 B7 63.07(10) . . . . ?
B12 B10 B11 B7 -37.56(8) . . . . ?
B9 B10 B11 B7 -0.55(11) . . . . ?
B6 B10 B11 B7 100.85(9) . . . . ?
B5 B10 B11 B2 -0.25(11) . . . . ?
B12 B10 B11 B2 -100.88(9) . . . . ?
B9 B10 B11 B2 -63.87(10) . . . . ?
B6 B10 B11 B2 37.53(8) . . . . ?
B5 B10 B11 B6 -37.77(8) . . . . ?
B12 B10 B11 B6 -138.41(9) . . . . ?
B9 B10 B11 B6 -101.39(9) . . . . ?
B5 B10 B11 B12 100.63(9) . . . . ?
B9 B10 B11 B12 37.01(8) . . . . ?
B6 B10 B11 B12 138.41(9) . . . . ?
B4 B8 B12 B10 0.51(10) . . . . ?
B9 B8 B12 B10 37.73(7) . . . . ?
B7 B8 B12 B10 -100.64(9) . . . . ?
B3 B8 B12 B10 -63.07(10) . . . . ?
B4 B8 B12 B9 -37.21(7) . . . . ?
B7 B8 B12 B9 -138.37(8) . . . . ?
B3 B8 B12 B9 -100.79(9) . . . . ?
B4 B8 B12 B7 101.16(9) . . . . ?
B9 B8 B12 B7 138.37(8) . . . . ?
B3 B8 B12 B7 37.58(8) . . . . ?
B4 B8 B12 B11 64.23(10) . . . . ?
B9 B8 B12 B11 101.45(9) . . . . ?
B7 B8 B12 B11 -36.92(8) . . . . ?
B3 B8 B12 B11 0.65(11) . . . . ?
B5 B10 B12 B8 -0.45(10) . . . . ?
B9 B10 B12 B8 -37.75(8) . . . . ?
B6 B10 B12 B8 63.89(10) . . . . ?
B11 B10 B12 B8 100.99(9) . . . . ?
B5 B10 B12 B9 37.30(7) . . . . ?
B6 B10 B12 B9 101.64(9) . . . . ?
B11 B10 B12 B9 138.74(9) . . . . ?
B5 B10 B12 B7 -63.94(10) . . . . ?
B9 B10 B12 B7 -101.24(9) . . . . ?
B6 B10 B12 B7 0.40(11) . . . . ?
B11 B10 B12 B7 37.51(8) . . . . ?
B5 B10 B12 B11 -101.44(8) . . . . ?
B9 B10 B12 B11 -138.74(9) . . . . ?
B6 B10 B12 B11 -37.11(8) . . . . ?
B4 B9 B12 B8 36.97(8) . . . . ?
B5 B9 B12 B8 100.49(9) . . . . ?
B10 B9 B12 B8 137.72(8) . . . . ?
B4 B9 B12 B10 -100.76(8) . . . . ?
B8 B9 B12 B10 -137.72(8) . . . . ?
B5 B9 B12 B10 -37.24(8) . . . . ?
B4 B9 B12 B7 -0.38(11) . . . . ?
B8 B9 B12 B7 -37.35(8) . . . . ?
B5 B9 B12 B7 63.14(11) . . . . ?
B10 B9 B12 B7 100.38(9) . . . . ?
B4 B9 B12 B11 -63.59(10) . . . . ?
B8 B9 B12 B11 -100.55(9) . . . . ?
B5 B9 B12 B11 -0.07(11) . . . . ?
B10 B9 B12 B11 37.17(8) . . . . ?
B11 B7 B12 B8 -138.54(9) . . . . ?
B2 B7 B12 B8 -101.08(9) . . . . ?
B3 B7 B12 B8 -37.54(8) . . . . ?
B11 B7 B12 B10 -37.80(8) . . . . ?
B2 B7 B12 B10 -0.34(11) . . . . ?
B8 B7 B12 B10 100.74(9) . . . . ?
B3 B7 B12 B10 63.20(11) . . . . ?
B11 B7 B12 B9 -101.23(9) . . . . ?
B2 B7 B12 B9 -63.78(11) . . . . ?
B8 B7 B12 B9 37.31(8) . . . . ?
B3 B7 B12 B9 -0.23(11) . . . . ?
B2 B7 B12 B11 37.46(8) . . . . ?
B8 B7 B12 B11 138.54(9) . . . . ?
B3 B7 B12 B11 101.00(9) . . . . ?
B7 B11 B12 B8 37.14(8) . . . . ?
B2 B11 B12 B8 -0.24(11) . . . . ?
B6 B11 B12 B8 -63.62(10) . . . . ?
B10 B11 B12 B8 -100.64(9) . . . . ?
B7 B11 B12 B10 137.78(9) . . . . ?
B2 B11 B12 B10 100.39(9) . . . . ?
B6 B11 B12 B10 37.02(8) . . . . ?
B7 B11 B12 B9 100.74(9) . . . . ?
B2 B11 B12 B9 63.35(11) . . . . ?
B6 B11 B12 B9 -0.02(12) . . . . ?
B10 B11 B12 B9 -37.04(8) . . . . ?
B2 B11 B12 B7 -37.38(8) . . . . ?
B6 B11 B12 B7 -100.76(9) . . . . ?
B10 B11 B12 B7 -137.78(9) . . . . ?
C4A N1A C1A C2A -53.64(16) . . . . ?
C3A O1A C2A C1A -61.09(17) . . . . ?
N1A C1A C2A O1A 57.01(17) . . . . ?
C2A O1A C3A C4A 60.46(18) . . . . ?
C1A N1A C4A C3A 53.59(15) . . . . ?
O1A C3A C4A N1A -56.37(17) . . . . ?
C4B N1B C1B C2B 61.8(2) . . . . ?
N1B C1B C2B O1B -58.3(2) . . . . ?
C1B N1B C4B C3B -62.0(2) . . . . ?
O1B C3B C4B N1B 58.5(2) . . . . ?
C1B C2B O1B C3B 58.2(2) . . . . ?
C4B C3B O1B C2B -57.7(2) . . . . ?
O1B' C3B' C4B' N1B -64.8(2) . . . . ?
C1B' N1B C4B' C3B' 65.46(18) . . . . ?
O1B' C2B' C1B' N1B 66.1(2) . . . . ?
C4B' N1B C1B' C2B' -65.64(19) . . . . ?
C1B' C2B' O1B' C3B' -61.2(2) . . . . ?
C4B' C3B' O1B' C2B' 60.9(2) . . . . ?
